data_1575316
loop_
_publ_author_name
'Chen, Rui'
'Li, Shengyu'
'Huang, Hao'
'Tong, Xingwen'
'Liu, Yuchao'
'Ren, Zhongjie'
'Ying, Shian'
'Liu, Liqun'
'Yan, Shouke'

_publ_section_title
;
 Achieving high efficiency ultrapure violet OLEDs with a CIE
 <sub><i>y</i></sub> coordinate of below 0.015 through precise
 manipulation of peripheral heavy atom sulfur.
;
_journal_issue 35
_journal_name_full 'Chemical science'
_journal_page_first 16304
_journal_page_last 16313
_journal_paper_doi 10.1039/d5sc03546e
_journal_volume 16
_journal_year 2025
_chemical_formula_moiety 'C38 H33 B O2 S'
_chemical_formula_sum 'C38 H33 B O2 S'
_chemical_formula_weight 564.51
_chemical_name_systematic BO-4DBT
_space_group_crystal_system monoclinic
_space_group_IT_number 14
_space_group_name_Hall '-P 2yn'
_space_group_name_H-M_alt 'P 1 21/n 1'
_atom_sites_solution_hydrogens geom
_atom_sites_solution_primary dual
_audit_creation_date 2024-06-09
_audit_creation_method
;
Olex2 1.5
(compiled 2024.02.16 svn.r378c4104 for OlexSys, GUI svn.r6928)
;
_audit_update_record
;
2024-12-05 deposited with the CCDC.	2025-08-05 downloaded from the CCDC.
;
_cell_angle_alpha 90
_cell_angle_beta 115.122(4)
_cell_angle_gamma 90
_cell_formula_units_Z 4
_cell_length_a 12.9176(5)
_cell_length_b 18.8340(5)
_cell_length_c 13.4181(5)
_cell_measurement_reflns_used 13298
_cell_measurement_temperature 100(1)
_cell_measurement_theta_max 30.8000
_cell_measurement_theta_min 1.9850
_cell_volume 2955.7(2)
_computing_cell_refinement 'CrysAlisPro 1.171.43.101a (Rigaku OD, 2023)'
_computing_data_collection 'CrysAlisPro system (CCD 43.101a 64-bit (release 13-12-2023))'
_computing_data_reduction 'CrysAlisPro 1.171.43.101a (Rigaku OD, 2023)'
_computing_molecular_graphics 'Olex2 1.5 (Dolomanov et al., 2009)'
_computing_publication_material 'Olex2 1.5 (Dolomanov et al., 2009)'
_computing_structure_refinement 'SHELXL 2019/3 (Sheldrick, 2015)'
_computing_structure_solution 'SHELXT 2018/2 (Sheldrick, 2018)'
_diffrn_ambient_environment N~2~
_diffrn_ambient_temperature 100(1)
_diffrn_detector 'Hybrid Pixel Array Detector'
_diffrn_detector_area_resol_mean 10.0000
_diffrn_detector_type HyPix
_diffrn_measured_fraction_theta_full 1.000
_diffrn_measured_fraction_theta_max 0.816
_diffrn_measurement_details
;
List of Runs (angles in degrees, time in seconds):

  # Type    Start    End  Width  t~exp~   \w     \q     \k     \f   Frames
#--------------------------------------------------------------------------
  1  \w    -38.00 -13.00   0.50    6.09    --   -5.57  98.00 -33.00   50
  2  \w     -2.00  40.00   0.50    6.09    --    6.50 -98.00-140.00   84
  3  \w    -25.00   0.00   0.50    6.09    --    6.50  98.00 -33.00   50
  4  \w     -5.00  25.00   0.50    6.09    --   -5.57  98.00 -33.00   60
  5  \w    -16.00  24.00   0.50    6.09    --   -5.57 -99.00 150.00   80
  6  \w    -17.00  13.00   0.50    6.09    --   -5.57 -99.00  90.00   60
  7  \w    -17.00  23.00   0.50    6.09    --    6.50 -99.00-180.00   80
  8  \w    -10.00  80.00   0.50    6.09    --    6.50  57.00 -30.00  180
;
_diffrn_measurement_device 'four-circle diffractometer'
_diffrn_measurement_device_type 'XtaLAB Synergy R, HyPix'
_diffrn_measurement_method '\w scans'
_diffrn_orient_matrix_type 'CrysAlisPro convention (1999,Acta A55,543-557)'
_diffrn_orient_matrix_UB_11 0.0395763000
_diffrn_orient_matrix_UB_12 0.0023459000
_diffrn_orient_matrix_UB_13 -0.0237090000
_diffrn_orient_matrix_UB_21 0.0175341000
_diffrn_orient_matrix_UB_22 -0.0354626000
_diffrn_orient_matrix_UB_23 0.0163016000
_diffrn_orient_matrix_UB_31 -0.0424466000
_diffrn_orient_matrix_UB_32 -0.0124821000
_diffrn_orient_matrix_UB_33 -0.0508292000
_diffrn_radiation_monochromator mirror
_diffrn_radiation_probe x-ray
_diffrn_radiation_type 'Mo K\a'
_diffrn_radiation_wavelength 0.71073
_diffrn_reflns_av_R_equivalents 0.0396
_diffrn_reflns_av_unetI/netI 0.0362
_diffrn_reflns_Laue_measured_fraction_full 1.000
_diffrn_reflns_Laue_measured_fraction_max 0.816
_diffrn_reflns_limit_h_max 18
_diffrn_reflns_limit_h_min -18
_diffrn_reflns_limit_k_max 21
_diffrn_reflns_limit_k_min -26
_diffrn_reflns_limit_l_max 18
_diffrn_reflns_limit_l_min -16
_diffrn_reflns_number 31416
_diffrn_reflns_point_group_measured_fraction_full 1.000
_diffrn_reflns_point_group_measured_fraction_max 0.816
_diffrn_reflns_theta_full 25.242
_diffrn_reflns_theta_max 30.937
_diffrn_reflns_theta_min 1.995
_diffrn_source 'micro-focus sealed X-ray tube'
_diffrn_source_type 'Mova (Mo) X-ray Source'
_exptl_absorpt_coefficient_mu 0.144
_exptl_absorpt_correction_T_max 1.00000
_exptl_absorpt_correction_T_min 0.82853
_exptl_absorpt_correction_type multi-scan
_exptl_absorpt_process_details
;
CrysAlisPro 1.171.43.101a (Rigaku Oxford Diffraction, 2023)
Empirical absorption correction using spherical harmonics,
implemented in SCALE3 ABSPACK scaling algorithm.
;
_exptl_crystal_colour 'clear light colourless'
_exptl_crystal_colour_lustre clear
_exptl_crystal_colour_modifier light
_exptl_crystal_colour_primary colourless
_exptl_crystal_density_diffrn 1.269
_exptl_crystal_description block
_exptl_crystal_F_000 1192
_exptl_crystal_size_max 0.6
_exptl_crystal_size_mid 0.3
_exptl_crystal_size_min 0.1
_refine_diff_density_max 0.985
_refine_diff_density_min -0.428
_refine_diff_density_rms 0.087
_refine_ls_extinction_method none
_refine_ls_goodness_of_fit_ref 1.131
_refine_ls_hydrogen_treatment constr
_refine_ls_matrix_type full
_refine_ls_number_parameters 385
_refine_ls_number_reflns 7657
_refine_ls_number_restraints 0
_refine_ls_restrained_S_all 1.131
_refine_ls_R_factor_all 0.0856
_refine_ls_R_factor_gt 0.0722
_refine_ls_shift/su_max 0.000
_refine_ls_shift/su_mean 0.000
_refine_ls_structure_factor_coef Fsqd
_refine_ls_weighting_details 'w=1/[\s^2^(Fo^2^)+(0.0829P)^2^+5.6571P] where P=(Fo^2^+2Fc^2^)/3'
_refine_ls_weighting_scheme calc
_refine_ls_wR_factor_gt 0.2022
_refine_ls_wR_factor_ref 0.2091
_reflns_Friedel_coverage 0.000
_reflns_number_gt 6295
_reflns_number_total 7657
_reflns_threshold_expression 'I > 2\s(I)'
_cod_data_source_file d5sc03546e2.cif
_cod_data_source_block 1625_auto
_cod_depositor_comments 'Adding full bibliography for 1575315--1575316.cif.'
_cod_database_code 1575316
_shelx_shelxl_version_number 2019/3
_shelx_space_group_comment
;
The symmetry employed for this shelxl refinement is uniquely defined
by the following loop, which should always be used as a source of
symmetry information in preference to the above space-group names.
They are only intended as comments.
;
_shelx_estimated_absorpt_t_max 0.986
_shelx_estimated_absorpt_t_min 0.919
_olex2_refinement_description
;
1. Fixed Uiso
 At 1.2 times of:
  All C(H) groups
 At 1.5 times of:
  All C(H,H,H) groups
2.a Aromatic/amide H refined with riding coordinates:
 C00B(H00B), C00E(H00E), C00F(H00F), C00I(H00I), C00J(H00J), C00K(H00K),
 C00O(H00O), C00Q(H00Q), C00S(H00S), C00V(H00V), C00W(H00W), C00X(H00X),
 C010(H010), C012(H012), C014(H014)
2.b Idealised Me refined as rotating group:
 C00T(H00A,H00C,H00D), C00Y(H00G,H00H,H00L), C00Z(H00M,H00N,H00P), C013(H01A,
 H01B,H01C), C015(H01D,H01E,H01F), C016(H01G,H01H,H01I)
;
_olex2_submission_special_instructions 'No special instructions were received'
_oxdiff_exptl_absorpt_empirical_details
;
Empirical correction (ABSPACK) includes:
- Absorption correction using spherical harmonics
- Frame scaling
;
_oxdiff_exptl_absorpt_empirical_full_max 1.287
_oxdiff_exptl_absorpt_empirical_full_min 0.827

loop_
_space_group_symop_operation_xyz
'x, y, z'
'-x+1/2, y+1/2, -z+1/2'
'-x, -y, -z'
'x-1/2, -y-1/2, z-1/2'

loop_
_atom_site_label
_atom_site_type_symbol
_atom_site_fract_x
_atom_site_fract_y
_atom_site_fract_z
_atom_site_U_iso_or_equiv
_atom_site_adp_type
_atom_site_occupancy
_atom_site_site_symmetry_order
_atom_site_calc_flag
_atom_site_refinement_flags_posn
_atom_site_refinement_flags_adp
_atom_site_refinement_flags_occupancy
_atom_site_disorder_assembly
_atom_site_disorder_group
S1 S 0.30226(6) 0.09516(3) 0.35065(6) 0.02368(17) Uani 1 1 d . . . . .
O002 O 0.56346(14) 0.40136(9) 0.47891(15) 0.0185(4) Uani 1 1 d . . . . .
O003 O 0.66169(14) 0.17336(9) 0.38174(15) 0.0203(4) Uani 1 1 d . . . . .
C004 C 0.5365(2) 0.33599(12) 0.4301(2) 0.0167(5) Uani 1 1 d . . . . .
C005 C 0.6753(2) 0.42498(13) 0.5282(2) 0.0172(5) Uani 1 1 d . . . . .
C006 C 0.5848(2) 0.22320(13) 0.3824(2) 0.0176(5) Uani 1 1 d . . . . .
C17 C 0.6222(2) 0.28901(12) 0.4345(2) 0.0165(4) Uani 1 1 d . . . . .
C008 C 0.7699(2) 0.38438(12) 0.5371(2) 0.0170(5) Uani 1 1 d . . . . .
C009 C 0.7781(2) 0.18597(13) 0.4303(2) 0.0182(5) Uani 1 1 d . . . . .
C00A C 0.8931(2) 0.48632(13) 0.6329(2) 0.0191(5) Uani 1 1 d . . . . .
C00B C 0.4210(2) 0.31955(13) 0.3786(2) 0.0193(5) Uani 1 1 d . . . . .
H00B H 0.365314 0.352491 0.378613 0.023 Uiso 1 1 calc R U . . .
C00C C 0.2642(2) 0.23579(14) 0.2697(2) 0.0206(5) Uani 1 1 d . . . . .
C00D C 0.3878(2) 0.25348(13) 0.3265(2) 0.0180(5) Uani 1 1 d . . . . .
C00E C 0.8776(2) 0.41809(13) 0.5898(2) 0.0178(5) Uani 1 1 d . . . . .
H00E H 0.943390 0.392397 0.596238 0.021 Uiso 1 1 calc R U . . .
C00F C 0.6867(2) 0.49385(13) 0.5698(2) 0.0209(5) Uani 1 1 d . . . . .
H00F H 0.621009 0.520065 0.562519 0.025 Uiso 1 1 calc R U . . .
C00G C 0.8284(2) 0.24871(13) 0.4868(2) 0.0178(5) Uani 1 1 d . . . . .
C00H C 1.0168(2) 0.19701(13) 0.5209(2) 0.0190(5) Uani 1 1 d . . . . .
C00I C 0.4707(2) 0.20520(13) 0.3277(2) 0.0191(5) Uani 1 1 d . . . . .
H00I H 0.448776 0.160680 0.291517 0.023 Uiso 1 1 calc R U . . .
C00J C 0.9488(2) 0.25092(13) 0.5318(2) 0.0193(5) Uani 1 1 d . . . . .
H00J H 0.985979 0.292002 0.572242 0.023 Uiso 1 1 calc R U . . .
C00K C 0.9604(2) 0.13678(15) 0.4614(2) 0.0236(5) Uani 1 1 d . . . . .
H00K H 1.004130 0.099218 0.451287 0.028 Uiso 1 1 calc R U . . .
C00L C 0.1037(2) 0.15346(16) 0.2282(2) 0.0259(6) Uani 1 1 d . . . . .
C00M C 0.2220(2) 0.16811(14) 0.2773(2) 0.0215(5) Uani 1 1 d . . . . .
C00N C 1.0114(2) 0.51866(14) 0.6972(2) 0.0228(5) Uani 1 1 d . . . . .
C00O C 0.7941(2) 0.52356(13) 0.6214(2) 0.0222(5) Uani 1 1 d . . . . .
H00O H 0.801460 0.570362 0.650073 0.027 Uiso 1 1 calc R U . . .
C00P C 1.1470(2) 0.20543(14) 0.5688(2) 0.0220(5) Uani 1 1 d . . . . .
C00Q C 0.8427(2) 0.13066(14) 0.4171(2) 0.0225(5) Uani 1 1 d . . . . .
H00Q H 0.806244 0.089042 0.377907 0.027 Uiso 1 1 calc R U . . .
C00R C 0.0793(2) 0.08168(16) 0.2509(2) 0.0276(6) Uani 1 1 d . . . . .
C00S C 0.1846(2) 0.28702(15) 0.2085(2) 0.0251(5) Uani 1 1 d . . . . .
H00S H 0.210634 0.332999 0.200894 0.030 Uiso 1 1 calc R U . . .
C00T C 1.0143(3) 0.59537(14) 0.6595(2) 0.0280(6) Uani 1 1 d . . . . .
H00A H 0.991566 0.596063 0.579885 0.042 Uiso 1 1 calc R U . . .
H00C H 1.091927 0.614393 0.697782 0.042 Uiso 1 1 calc R U . . .
H00D H 0.961240 0.624585 0.676683 0.042 Uiso 1 1 calc R U . . .
C00U C 0.1791(3) 0.04463(16) 0.3167(2) 0.0280(6) Uani 1 1 d . . . . .
C00V C 0.0268(2) 0.20668(17) 0.1683(2) 0.0299(6) Uani 1 1 d . . . . .
H00V H -0.052985 0.197360 0.134857 0.036 Uiso 1 1 calc R U . . .
C00W C 0.0672(2) 0.27228(17) 0.1581(2) 0.0304(6) Uani 1 1 d . . . . .
H00W H 0.015103 0.308126 0.116400 0.037 Uiso 1 1 calc R U . . .
C00X C -0.0265(3) 0.04755(19) 0.2160(3) 0.0354(7) Uani 1 1 d . . . . .
H00X H -0.095041 0.071859 0.171361 0.042 Uiso 1 1 calc R U . . .
C00Y C 1.0368(3) 0.51709(16) 0.8206(2) 0.0308(6) Uani 1 1 d . . . . .
H00G H 0.979707 0.545697 0.832569 0.046 Uiso 1 1 calc R U . . .
H00H H 1.113171 0.536593 0.864137 0.046 Uiso 1 1 calc R U . . .
H00L H 1.033543 0.467996 0.843277 0.046 Uiso 1 1 calc R U . . .
C00Z C 1.1060(2) 0.47719(15) 0.6810(3) 0.0291(6) Uani 1 1 d . . . . .
H00M H 1.110529 0.428910 0.709840 0.044 Uiso 1 1 calc R U . . .
H00N H 1.179476 0.501239 0.720518 0.044 Uiso 1 1 calc R U . . .
H00P H 1.088047 0.475021 0.602408 0.044 Uiso 1 1 calc R U . . .
C010 C 0.1756(3) -0.02546(17) 0.3498(3) 0.0349(7) Uani 1 1 d . . . . .
H010 H 0.243813 -0.049784 0.395425 0.042 Uiso 1 1 calc R U . . .
B1 B 0.7476(2) 0.30849(14) 0.4906(2) 0.0169(5) Uani 1 1 d . . . . .
C012 C -0.0301(3) -0.0223(2) 0.2476(3) 0.0426(9) Uani 1 1 d . . . . .
H012 H -0.101690 -0.045814 0.223681 0.051 Uiso 1 1 calc R U . . .
C013 C 1.2066(3) 0.13497(17) 0.5690(3) 0.0341(7) Uani 1 1 d . . . . .
H01A H 1.186104 0.099492 0.611007 0.051 Uiso 1 1 calc R U . . .
H01B H 1.289636 0.142000 0.603112 0.051 Uiso 1 1 calc R U . . .
H01C H 1.182197 0.118406 0.493186 0.051 Uiso 1 1 calc R U . . .
C014 C 0.0699(3) -0.05846(19) 0.3140(3) 0.0416(8) Uani 1 1 d . . . . .
H014 H 0.065465 -0.106161 0.334840 0.050 Uiso 1 1 calc R U . . .
C015 C 1.1755(3) 0.25849(19) 0.4971(3) 0.0356(7) Uani 1 1 d . . . . .
H01D H 1.140217 0.242694 0.420235 0.053 Uiso 1 1 calc R U . . .
H01E H 1.258631 0.261112 0.522514 0.053 Uiso 1 1 calc R U . . .
H01F H 1.145912 0.305484 0.502764 0.053 Uiso 1 1 calc R U . . .
C016 C 1.1949(3) 0.2321(2) 0.6866(3) 0.0380(7) Uani 1 1 d . . . . .
H01G H 1.166735 0.280262 0.687829 0.057 Uiso 1 1 calc R U . . .
H01H H 1.278574 0.232645 0.717586 0.057 Uiso 1 1 calc R U . . .
H01I H 1.170216 0.200579 0.730553 0.057 Uiso 1 1 calc R U . . .

loop_
_atom_site_aniso_label
_atom_site_aniso_U_11
_atom_site_aniso_U_22
_atom_site_aniso_U_33
_atom_site_aniso_U_23
_atom_site_aniso_U_13
_atom_site_aniso_U_12
S1 0.0193(3) 0.0200(3) 0.0301(3) -0.0039(2) 0.0089(3) -0.0029(2)
O002 0.0129(8) 0.0126(8) 0.0246(9) -0.0030(6) 0.0026(7) 0.0007(6)
O003 0.0122(8) 0.0155(8) 0.0289(9) -0.0045(7) 0.0045(7) 0.0000(6)
C004 0.0140(11) 0.0129(10) 0.0190(11) -0.0024(8) 0.0029(9) -0.0004(8)
C005 0.0142(11) 0.0148(10) 0.0179(11) -0.0010(8) 0.0022(9) -0.0009(8)
C006 0.0146(11) 0.0155(10) 0.0202(11) -0.0008(9) 0.0051(9) 0.0025(8)
C17 0.0137(10) 0.0134(10) 0.0192(11) -0.0010(8) 0.0039(9) -0.0005(8)
C008 0.0146(11) 0.0144(10) 0.0177(11) -0.0004(8) 0.0027(9) -0.0017(8)
C009 0.0131(10) 0.0181(11) 0.0195(11) -0.0012(9) 0.0032(9) 0.0008(8)
C00A 0.0175(11) 0.0143(11) 0.0191(11) -0.0003(9) 0.0016(9) -0.0031(8)
C00B 0.0130(11) 0.0188(11) 0.0209(11) -0.0026(9) 0.0023(9) 0.0013(8)
C00C 0.0134(11) 0.0224(12) 0.0223(12) -0.0063(10) 0.0039(9) -0.0008(9)
C00D 0.0142(11) 0.0160(11) 0.0198(11) -0.0020(9) 0.0035(9) -0.0005(8)
C00E 0.0142(11) 0.0151(11) 0.0194(11) 0.0000(9) 0.0025(9) 0.0002(8)
C00F 0.0173(11) 0.0149(11) 0.0239(12) -0.0023(9) 0.0025(10) 0.0037(9)
C00G 0.0155(11) 0.0160(11) 0.0186(11) -0.0001(9) 0.0042(9) 0.0011(8)
C00H 0.0148(11) 0.0213(11) 0.0175(11) 0.0012(9) 0.0036(9) 0.0037(9)
C00I 0.0171(11) 0.0150(10) 0.0219(11) -0.0043(9) 0.0050(9) -0.0018(8)
C00J 0.0155(11) 0.0173(11) 0.0207(11) -0.0009(9) 0.0034(9) 0.0017(9)
C00K 0.0188(12) 0.0248(12) 0.0229(12) -0.0040(10) 0.0049(10) 0.0043(10)
C00L 0.0166(12) 0.0329(14) 0.0260(13) -0.0139(11) 0.0070(10) -0.0074(10)
C00M 0.0160(11) 0.0225(12) 0.0238(12) -0.0070(10) 0.0063(10) 0.0001(9)
C00N 0.0193(12) 0.0199(12) 0.0222(12) -0.0016(9) 0.0022(10) -0.0056(9)
C00O 0.0196(12) 0.0137(10) 0.0255(12) -0.0040(9) 0.0022(10) -0.0005(9)
C00P 0.0137(11) 0.0238(12) 0.0230(12) -0.0002(10) 0.0024(9) 0.0043(9)
C00Q 0.0182(12) 0.0184(11) 0.0260(13) -0.0053(10) 0.0046(10) 0.0021(9)
C00R 0.0229(13) 0.0325(15) 0.0278(13) -0.0139(11) 0.0112(11) -0.0112(11)
C00S 0.0179(12) 0.0246(13) 0.0257(13) -0.0065(10) 0.0025(10) 0.0016(10)
C00T 0.0319(15) 0.0175(12) 0.0313(14) -0.0002(10) 0.0102(12) -0.0059(10)
C00U 0.0294(14) 0.0277(14) 0.0297(14) -0.0109(11) 0.0152(12) -0.0091(11)
C00V 0.0125(11) 0.0386(16) 0.0310(14) -0.0137(12) 0.0020(11) -0.0022(10)
C00W 0.0180(13) 0.0351(15) 0.0292(14) -0.0082(12) 0.0013(11) 0.0037(11)
C00X 0.0277(15) 0.0461(18) 0.0339(15) -0.0189(14) 0.0145(13) -0.0176(13)
C00Y 0.0274(14) 0.0322(15) 0.0232(13) -0.0011(11) 0.0016(11) -0.0135(11)
C00Z 0.0170(12) 0.0252(13) 0.0368(15) -0.0012(11) 0.0034(11) -0.0042(10)
C010 0.0445(18) 0.0320(15) 0.0333(16) -0.0077(12) 0.0213(14) -0.0127(13)
B1 0.0143(12) 0.0146(11) 0.0187(12) -0.0009(9) 0.0041(10) 0.0005(9)
C012 0.0441(19) 0.052(2) 0.0389(17) -0.0207(16) 0.0242(16) -0.0304(16)
C013 0.0253(14) 0.0346(16) 0.0371(16) -0.0037(13) 0.0082(13) 0.0088(12)
C014 0.056(2) 0.0390(18) 0.0373(17) -0.0134(14) 0.0270(17) -0.0254(16)
C015 0.0250(15) 0.0418(18) 0.0377(16) 0.0055(14) 0.0110(13) 0.0008(12)
C016 0.0266(15) 0.053(2) 0.0297(15) -0.0115(14) 0.0075(13) 0.0061(14)

loop_
_atom_type_symbol
_atom_type_description
_atom_type_scat_dispersion_real
_atom_type_scat_dispersion_imag
_atom_type_scat_source
C C 0.0033 0.0016 'International Tables Vol C Tables 4.2.6.8 and 6.1.1.4'
H H 0.0000 0.0000 'International Tables Vol C Tables 4.2.6.8 and 6.1.1.4'
B B 0.0013 0.0007 'International Tables Vol C Tables 4.2.6.8 and 6.1.1.4'
O O 0.0106 0.0060 'International Tables Vol C Tables 4.2.6.8 and 6.1.1.4'
S S 0.1246 0.1234 'International Tables Vol C Tables 4.2.6.8 and 6.1.1.4'

loop_
_geom_angle_atom_site_label_1
_geom_angle_atom_site_label_2
_geom_angle_atom_site_label_3
_geom_angle
_geom_angle_site_symmetry_1
_geom_angle_site_symmetry_3
_geom_angle_publ_flag
C00U S1 C00M 91.41(14) . . ?
C004 O002 C005 121.38(19) . . ?
C006 O003 C009 121.75(19) . . ?
O002 C004 C17 120.9(2) . . ?
O002 C004 C00B 116.1(2) . . ?
C00B C004 C17 123.0(2) . . ?
O002 C005 C008 124.1(2) . . ?
O002 C005 C00F 113.7(2) . . ?
C00F C005 C008 122.2(2) . . ?
O003 C006 C17 120.7(2) . . ?
O003 C006 C00I 116.2(2) . . ?
C00I C006 C17 123.0(2) . . ?
C004 C17 C006 116.0(2) . . ?
C004 C17 B1 121.9(2) . . ?
C006 C17 B1 122.1(2) . . ?
C005 C008 C00E 115.7(2) . . ?
C005 C008 B1 117.8(2) . . ?
C00E C008 B1 126.5(2) . . ?
O003 C009 C00G 124.1(2) . . ?
O003 C009 C00Q 113.8(2) . . ?
C00Q C009 C00G 122.2(2) . . ?
C00E C00A C00N 122.5(2) . . ?
C00E C00A C00O 116.8(2) . . ?
C00O C00A C00N 120.5(2) . . ?
C004 C00B H00B 120.6 . . ?
C004 C00B C00D 118.9(2) . . ?
C00D C00B H00B 120.6 . . ?
C00M C00C C00D 122.1(2) . . ?
C00S C00C C00D 120.6(2) . . ?
C00S C00C C00M 117.3(2) . . ?
C00B C00D C00C 119.3(2) . . ?
C00I C00D C00B 120.0(2) . . ?
C00I C00D C00C 120.7(2) . . ?
C008 C00E H00E 117.9 . . ?
C00A C00E C008 124.2(2) . . ?
C00A C00E H00E 117.9 . . ?
C005 C00F H00F 120.3 . . ?
C00O C00F C005 119.4(2) . . ?
C00O C00F H00F 120.3 . . ?
C009 C00G C00J 115.4(2) . . ?
C009 C00G B1 117.7(2) . . ?
C00J C00G B1 126.8(2) . . ?
C00J C00H C00K 117.0(2) . . ?
C00J C00H C00P 120.6(2) . . ?
C00K C00H C00P 122.4(2) . . ?
C006 C00I C00D 119.0(2) . . ?
C006 C00I H00I 120.5 . . ?
C00D C00I H00I 120.5 . . ?
C00G C00J H00J 117.8 . . ?
C00H C00J C00G 124.4(2) . . ?
C00H C00J H00J 117.8 . . ?
C00H C00K H00K 119.2 . . ?
C00Q C00K C00H 121.6(2) . . ?
C00Q C00K H00K 119.2 . . ?
C00M C00L C00R 111.9(3) . . ?
C00V C00L C00M 119.5(3) . . ?
C00V C00L C00R 128.6(3) . . ?
C00C C00M S1 126.65(19) . . ?
C00C C00M C00L 121.3(2) . . ?
C00L C00M S1 112.0(2) . . ?
C00A C00N C00T 110.3(2) . . ?
C00A C00N C00Y 107.6(2) . . ?
C00A C00N C00Z 112.4(2) . . ?
C00T C00N C00Y 110.3(2) . . ?
C00T C00N C00Z 107.4(2) . . ?
C00Z C00N C00Y 108.7(2) . . ?
C00A C00O H00O 119.1 . . ?
C00F C00O C00A 121.7(2) . . ?
C00F C00O H00O 119.1 . . ?
C00H C00P C013 111.8(2) . . ?
C00H C00P C015 108.5(2) . . ?
C013 C00P C015 108.1(2) . . ?
C016 C00P C00H 111.1(2) . . ?
C016 C00P C013 107.6(2) . . ?
C016 C00P C015 109.7(3) . . ?
C009 C00Q H00Q 120.2 . . ?
C00K C00Q C009 119.5(2) . . ?
C00K C00Q H00Q 120.2 . . ?
C00U C00R C00L 111.9(2) . . ?
C00X C00R C00L 128.8(3) . . ?
C00X C00R C00U 119.2(3) . . ?
C00C C00S H00S 119.2 . . ?
C00C C00S C00W 121.5(3) . . ?
C00W C00S H00S 119.2 . . ?
C00N C00T H00A 109.5 . . ?
C00N C00T H00C 109.5 . . ?
C00N C00T H00D 109.5 . . ?
H00A C00T H00C 109.5 . . ?
H00A C00T H00D 109.5 . . ?
H00C C00T H00D 109.5 . . ?
C00R C00U S1 112.7(2) . . ?
C010 C00U S1 125.5(3) . . ?
C010 C00U C00R 121.7(3) . . ?
C00L C00V H00V 120.2 . . ?
C00W C00V C00L 119.7(2) . . ?
C00W C00V H00V 120.2 . . ?
C00S C00W H00W 119.7 . . ?
C00V C00W C00S 120.7(3) . . ?
C00V C00W H00W 119.7 . . ?
C00R C00X H00X 120.4 . . ?
C012 C00X C00R 119.2(3) . . ?
C012 C00X H00X 120.4 . . ?
C00N C00Y H00G 109.5 . . ?
C00N C00Y H00H 109.5 . . ?
C00N C00Y H00L 109.5 . . ?
H00G C00Y H00H 109.5 . . ?
H00G C00Y H00L 109.5 . . ?
H00H C00Y H00L 109.5 . . ?
C00N C00Z H00M 109.5 . . ?
C00N C00Z H00N 109.5 . . ?
C00N C00Z H00P 109.5 . . ?
H00M C00Z H00N 109.5 . . ?
H00M C00Z H00P 109.5 . . ?
H00N C00Z H00P 109.5 . . ?
C00U C010 H010 120.9 . . ?
C014 C010 C00U 118.1(3) . . ?
C014 C010 H010 120.9 . . ?
C17 B1 C008 113.8(2) . . ?
C17 B1 C00G 113.6(2) . . ?
C008 B1 C00G 132.5(2) . . ?
C00X C012 H012 119.5 . . ?
C00X C012 C014 121.0(3) . . ?
C014 C012 H012 119.5 . . ?
C00P C013 H01A 109.5 . . ?
C00P C013 H01B 109.5 . . ?
C00P C013 H01C 109.5 . . ?
H01A C013 H01B 109.5 . . ?
H01A C013 H01C 109.5 . . ?
H01B C013 H01C 109.5 . . ?
C010 C014 C012 120.7(3) . . ?
C010 C014 H014 119.6 . . ?
C012 C014 H014 119.6 . . ?
C00P C015 H01D 109.5 . . ?
C00P C015 H01E 109.5 . . ?
C00P C015 H01F 109.5 . . ?
H01D C015 H01E 109.5 . . ?
H01D C015 H01F 109.5 . . ?
H01E C015 H01F 109.5 . . ?
C00P C016 H01G 109.5 . . ?
C00P C016 H01H 109.5 . . ?
C00P C016 H01I 109.5 . . ?
H01G C016 H01H 109.5 . . ?
H01G C016 H01I 109.5 . . ?
H01H C016 H01I 109.5 . . ?

loop_
_geom_bond_atom_site_label_1
_geom_bond_atom_site_label_2
_geom_bond_distance
_geom_bond_site_symmetry_2
_geom_bond_publ_flag
S1 C00M 1.750(3) . ?
S1 C00U 1.741(3) . ?
O002 C004 1.368(3) . ?
O002 C005 1.382(3) . ?
O003 C006 1.369(3) . ?
O003 C009 1.382(3) . ?
C004 C17 1.398(3) . ?
C004 C00B 1.387(3) . ?
C005 C008 1.404(3) . ?
C005 C00F 1.395(3) . ?
C006 C17 1.404(3) . ?
C006 C00I 1.381(3) . ?
C17 B1 1.514(3) . ?
C008 C00E 1.415(3) . ?
C008 B1 1.537(3) . ?
C009 C00G 1.405(3) . ?
C009 C00Q 1.393(3) . ?
C00A C00E 1.388(3) . ?
C00A C00N 1.527(3) . ?
C00A C00O 1.409(4) . ?
C00B H00B 0.9500 . ?
C00B C00D 1.402(3) . ?
C00C C00D 1.486(3) . ?
C00C C00M 1.407(4) . ?
C00C C00S 1.395(4) . ?
C00D C00I 1.399(3) . ?
C00E H00E 0.9500 . ?
C00F H00F 0.9500 . ?
C00F C00O 1.379(4) . ?
C00G C00J 1.410(3) . ?
C00G B1 1.550(4) . ?
C00H C00J 1.390(3) . ?
C00H C00K 1.400(4) . ?
C00H C00P 1.533(3) . ?
C00I H00I 0.9500 . ?
C00J H00J 0.9500 . ?
C00K H00K 0.9500 . ?
C00K C00Q 1.382(4) . ?
C00L C00M 1.411(3) . ?
C00L C00R 1.449(4) . ?
C00L C00V 1.400(4) . ?
C00N C00T 1.536(4) . ?
C00N C00Y 1.546(4) . ?
C00N C00Z 1.540(4) . ?
C00O H00O 0.9500 . ?
C00P C013 1.534(4) . ?
C00P C015 1.537(4) . ?
C00P C016 1.518(4) . ?
C00Q H00Q 0.9500 . ?
C00R C00U 1.400(4) . ?
C00R C00X 1.399(4) . ?
C00S H00S 0.9500 . ?
C00S C00W 1.401(4) . ?
C00T H00A 0.9800 . ?
C00T H00C 0.9800 . ?
C00T H00D 0.9800 . ?
C00U C010 1.399(4) . ?
C00V H00V 0.9500 . ?
C00V C00W 1.370(4) . ?
C00W H00W 0.9500 . ?
C00X H00X 0.9500 . ?
C00X C012 1.389(5) . ?
C00Y H00G 0.9800 . ?
C00Y H00H 0.9800 . ?
C00Y H00L 0.9800 . ?
C00Z H00M 0.9800 . ?
C00Z H00N 0.9800 . ?
C00Z H00P 0.9800 . ?
C010 H010 0.9500 . ?
C010 C014 1.388(5) . ?
C012 H012 0.9500 . ?
C012 C014 1.396(6) . ?
C013 H01A 0.9800 . ?
C013 H01B 0.9800 . ?
C013 H01C 0.9800 . ?
C014 H014 0.9500 . ?
C015 H01D 0.9800 . ?
C015 H01E 0.9800 . ?
C015 H01F 0.9800 . ?
C016 H01G 0.9800 . ?
C016 H01H 0.9800 . ?
C016 H01I 0.9800 . ?

loop_
_geom_torsion_atom_site_label_1
_geom_torsion_atom_site_label_2
_geom_torsion_atom_site_label_3
_geom_torsion_atom_site_label_4
_geom_torsion
_geom_torsion_site_symmetry_1
_geom_torsion_site_symmetry_2
_geom_torsion_site_symmetry_3
_geom_torsion_site_symmetry_4
_geom_torsion_publ_flag
S1 C00U C010 C014 -179.1(2) . . . . ?
O002 C004 C17 C006 179.5(2) . . . . ?
O002 C004 C17 B1 -1.4(4) . . . . ?
O002 C004 C00B C00D 179.7(2) . . . . ?
O002 C005 C008 C00E 179.6(2) . . . . ?
O002 C005 C008 B1 -1.1(4) . . . . ?
O002 C005 C00F C00O 179.7(2) . . . . ?
O003 C006 C17 C004 179.9(2) . . . . ?
O003 C006 C17 B1 0.9(4) . . . . ?
O003 C006 C00I C00D 179.2(2) . . . . ?
O003 C009 C00G C00J 179.2(2) . . . . ?
O003 C009 C00G B1 -2.6(4) . . . . ?
O003 C009 C00Q C00K 179.7(2) . . . . ?
C004 O002 C005 C008 -2.8(4) . . . . ?
C004 O002 C005 C00F 177.5(2) . . . . ?
C004 C17 B1 C008 -2.2(3) . . . . ?
C004 C17 B1 C00G 179.6(2) . . . . ?
C004 C00B C00D C00C -179.1(2) . . . . ?
C004 C00B C00D C00I 0.5(4) . . . . ?
C005 O002 C004 C17 4.0(3) . . . . ?
C005 O002 C004 C00B -176.9(2) . . . . ?
C005 C008 C00E C00A 0.9(4) . . . . ?
C005 C008 B1 C17 3.3(3) . . . . ?
C005 C008 B1 C00G -178.9(3) . . . . ?
C005 C00F C00O C00A 0.4(4) . . . . ?
C006 O003 C009 C00G 2.1(4) . . . . ?
C006 O003 C009 C00Q -177.1(2) . . . . ?
C006 C17 B1 C008 176.8(2) . . . . ?
C006 C17 B1 C00G -1.3(3) . . . . ?
C17 C004 C00B C00D -1.3(4) . . . . ?
C17 C006 C00I C00D -2.0(4) . . . . ?
C008 C005 C00F C00O -0.1(4) . . . . ?
C009 O003 C006 C17 -1.1(4) . . . . ?
C009 O003 C006 C00I 177.8(2) . . . . ?
C009 C00G C00J C00H 1.6(4) . . . . ?
C009 C00G B1 C17 2.1(3) . . . . ?
C009 C00G B1 C008 -175.6(3) . . . . ?
C00B C004 C17 C006 0.5(4) . . . . ?
C00B C004 C17 B1 179.6(2) . . . . ?
C00B C00D C00I C006 1.1(4) . . . . ?
C00C C00D C00I C006 -179.3(2) . . . . ?
C00C C00S C00W C00V 0.5(4) . . . . ?
C00D C00C C00M S1 -0.3(4) . . . . ?
C00D C00C C00M C00L 176.2(2) . . . . ?
C00D C00C C00S C00W -177.3(3) . . . . ?
C00E C008 B1 C17 -177.5(2) . . . . ?
C00E C008 B1 C00G 0.2(4) . . . . ?
C00E C00A C00N C00T 135.7(3) . . . . ?
C00E C00A C00N C00Y -103.9(3) . . . . ?
C00E C00A C00N C00Z 15.8(4) . . . . ?
C00E C00A C00O C00F -0.1(4) . . . . ?
C00F C005 C008 C00E -0.6(4) . . . . ?
C00F C005 C008 B1 178.7(2) . . . . ?
C00G C009 C00Q C00K 0.5(4) . . . . ?
C00H C00K C00Q C009 0.9(4) . . . . ?
C00I C006 C17 C004 1.1(4) . . . . ?
C00I C006 C17 B1 -177.9(2) . . . . ?
C00J C00G B1 C17 -179.9(2) . . . . ?
C00J C00G B1 C008 2.4(5) . . . . ?
C00J C00H C00K C00Q -1.0(4) . . . . ?
C00J C00H C00P C013 168.0(2) . . . . ?
C00J C00H C00P C015 -72.9(3) . . . . ?
C00J C00H C00P C016 47.8(3) . . . . ?
C00K C00H C00J C00G -0.3(4) . . . . ?
C00K C00H C00P C013 -14.2(4) . . . . ?
C00K C00H C00P C015 104.9(3) . . . . ?
C00K C00H C00P C016 -134.5(3) . . . . ?
C00L C00R C00U S1 -0.5(3) . . . . ?
C00L C00R C00U C010 179.3(3) . . . . ?
C00L C00R C00X C012 179.9(3) . . . . ?
C00L C00V C00W C00S -1.0(4) . . . . ?
C00M S1 C00U C00R 0.4(2) . . . . ?
C00M S1 C00U C010 -179.5(3) . . . . ?
C00M C00C C00D C00B -138.5(3) . . . . ?
C00M C00C C00D C00I 41.9(4) . . . . ?
C00M C00C C00S C00W 1.0(4) . . . . ?
C00M C00L C00R C00U 0.5(3) . . . . ?
C00M C00L C00R C00X -179.4(3) . . . . ?
C00M C00L C00V C00W 0.0(4) . . . . ?
C00N C00A C00E C008 175.1(2) . . . . ?
C00N C00A C00O C00F -175.9(2) . . . . ?
C00O C00A C00E C008 -0.6(4) . . . . ?
C00O C00A C00N C00T -48.7(3) . . . . ?
C00O C00A C00N C00Y 71.7(3) . . . . ?
C00O C00A C00N C00Z -168.6(2) . . . . ?
C00P C00H C00J C00G 177.5(2) . . . . ?
C00P C00H C00K C00Q -178.8(3) . . . . ?
C00Q C009 C00G C00J -1.7(4) . . . . ?
C00Q C009 C00G B1 176.5(2) . . . . ?
C00R C00L C00M S1 -0.2(3) . . . . ?
C00R C00L C00M C00C -177.2(2) . . . . ?
C00R C00L C00V C00W 178.6(3) . . . . ?
C00R C00U C010 C014 1.0(4) . . . . ?
C00R C00X C012 C014 0.5(5) . . . . ?
C00S C00C C00D C00B 39.7(4) . . . . ?
C00S C00C C00D C00I -139.8(3) . . . . ?
C00S C00C C00M S1 -178.6(2) . . . . ?
C00S C00C C00M C00L -2.1(4) . . . . ?
C00U S1 C00M C00C 176.7(3) . . . . ?
C00U S1 C00M C00L -0.1(2) . . . . ?
C00U C00R C00X C012 0.0(4) . . . . ?
C00U C010 C014 C012 -0.5(5) . . . . ?
C00V C00L C00M S1 178.6(2) . . . . ?
C00V C00L C00M C00C 1.6(4) . . . . ?
C00V C00L C00R C00U -178.2(3) . . . . ?
C00V C00L C00R C00X 1.9(5) . . . . ?
C00X C00R C00U S1 179.4(2) . . . . ?
C00X C00R C00U C010 -0.8(4) . . . . ?
C00X C012 C014 C010 -0.2(5) . . . . ?
B1 C008 C00E C00A -178.2(2) . . . . ?
B1 C00G C00J C00H -176.5(2) . . . . ?
